data_4336890
loop_
_publ_author_name
'Yu-Hsien Lai'
'Yu-Chih Chang'
'Tsz-Fung Wong'
'Wan-Ju Tai'
'Wen-Jung Chang'
'Kwang-Hwa Lii'

_publ_section_title
;
 High-Temperature, High-Pressure Hydrothermal Synthesis, Crystal
 Structures, and Spectroscopic Studies of a Uranium(IV) Phosphate
 (Na10U2P6O24) and the Isotypic Cerium(IV) Phosphate (Na10Ce2P6O24)
;
_journal_name_full 'Inorganic Chemistry'
_journal_page_first 13639
_journal_page_last 13643
_journal_paper_doi 10.1021/ic402208s
_journal_volume 52
_journal_year 2013
_chemical_formula_sum 'Ce2 Na10 O24 P6'
_chemical_formula_weight 1079.96
_chemical_name_systematic
; 
 ? 
;
_space_group_IT_number 19
_symmetry_cell_setting orthorhombic
_symmetry_space_group_name_Hall 'P 2ac 2ab'
_symmetry_space_group_name_H-M 'P 21 21 21'
_atom_sites_solution_hydrogens none
_atom_sites_solution_primary direct
_atom_sites_solution_secondary difmap
_audit_creation_method SHELXL-97
_cell_angle_alpha 90.00
_cell_angle_beta 90.00
_cell_angle_gamma 90.00
_cell_formula_units_Z 4
_cell_length_a 6.9375(14)
_cell_length_b 16.215(3)
_cell_length_c 18.765(4)
_cell_measurement_temperature 296(2)
_cell_volume 2110.9(7)
_computing_molecular_graphics Diamond
_computing_structure_refinement 'SHELXL-97 (Sheldrick, 1997)'
_computing_structure_solution 'SHELXS-97 (Sheldrick, 1990)'
_diffrn_ambient_temperature 296(2)
_diffrn_measured_fraction_theta_full 0.994
_diffrn_measured_fraction_theta_max 0.994
_diffrn_measurement_device_type 'CCD area detector'
_diffrn_measurement_method 'phi and omega scans'
_diffrn_radiation_monochromator graphite
_diffrn_radiation_source 'fine-focus sealed tube'
_diffrn_radiation_type MoK\a
_diffrn_radiation_wavelength 0.71073
_diffrn_reflns_av_R_equivalents 0.0000
_diffrn_reflns_av_sigmaI/netI 0.0225
_diffrn_reflns_limit_h_max 9
_diffrn_reflns_limit_h_min 0
_diffrn_reflns_limit_k_max 21
_diffrn_reflns_limit_k_min 0
_diffrn_reflns_limit_l_max 24
_diffrn_reflns_limit_l_min 0
_diffrn_reflns_number 3597
_diffrn_reflns_theta_full 28.24
_diffrn_reflns_theta_max 28.24
_diffrn_reflns_theta_min 1.66
_exptl_absorpt_coefficient_mu 5.040
_exptl_absorpt_correction_T_max 0.746
_exptl_absorpt_correction_T_min 0.568
_exptl_absorpt_correction_type empirical
_exptl_crystal_colour 'pale yellow'
_exptl_crystal_density_diffrn 3.398
_exptl_crystal_description needle
_exptl_crystal_F_000 2032
_exptl_crystal_size_max 0.57
_exptl_crystal_size_mid 0.07
_exptl_crystal_size_min 0.07
_refine_diff_density_max 0.696
_refine_diff_density_min -0.749
_refine_diff_density_rms 0.153
_refine_ls_abs_structure_details 'Flack H D (1983), Acta Cryst. A39, 876-881'
_refine_ls_abs_structure_Flack 0.467(13)
_refine_ls_extinction_method none
_refine_ls_goodness_of_fit_ref 1.072
_refine_ls_hydrogen_treatment none
_refine_ls_matrix_type full
_refine_ls_number_parameters 380
_refine_ls_number_reflns 3597
_refine_ls_number_restraints 0
_refine_ls_restrained_S_all 1.072
_refine_ls_R_factor_all 0.0209
_refine_ls_R_factor_gt 0.0202
_refine_ls_shift/su_max 0.001
_refine_ls_shift/su_mean 0.000
_refine_ls_structure_factor_coef Fsqd
_refine_ls_weighting_details 'calc w=1/[\s^2^(Fo^2^)+(0.0231P)^2^+5.6201P] where P=(Fo^2^+2Fc^2^)/3'
_refine_ls_weighting_scheme calc
_refine_ls_wR_factor_gt 0.0507
_refine_ls_wR_factor_ref 0.0529
_reflns_number_gt 3526
_reflns_number_total 3597
_reflns_threshold_expression >2sigma(I)
_cod_data_source_file ic402208s_si_003.cif
_cod_data_source_block nacepo_1
_cod_database_code 4336890

loop_
_symmetry_equiv_pos_as_xyz
'x, y, z'
'-x+1/2, -y, z+1/2'
'-x, y+1/2, -z+1/2'
'x+1/2, -y+1/2, -z'

loop_
_atom_site_label
_atom_site_type_symbol
_atom_site_fract_x
_atom_site_fract_y
_atom_site_fract_z
_atom_site_U_iso_or_equiv
_atom_site_adp_type
_atom_site_occupancy
_atom_site_symmetry_multiplicity
_atom_site_calc_flag
Na1 Na 0.0081(4) 0.00568(14) 0.11629(12) 0.0217(5) Uani 1 1 d
Na2 Na 0.9836(4) 0.16668(15) 0.39317(11) 0.0171(5) Uani 1 1 d
Na3 Na 0.0309(4) 0.31423(14) 0.11711(12) 0.0168(5) Uani 1 1 d
Na4 Na 0.1793(4) 0.48921(17) 0.21550(14) 0.0208(6) Uani 1 1 d
Na5 Na 0.4654(4) 0.49800(17) 0.36610(15) 0.0310(6) Uani 1 1 d
Na6 Na 0.8446(4) 0.33942(17) 0.30613(14) 0.0226(6) Uani 1 1 d
Na7 Na 0.7640(4) 0.15665(17) 0.05648(14) 0.0182(6) Uani 1 1 d
Na8 Na 1.1095(4) -0.01385(16) 0.46452(14) 0.0226(6) Uani 1 1 d
Na9 Na 1.1537(4) 0.15155(16) 0.21174(13) 0.0197(5) Uani 1 1 d
Na10 Na 0.2215(4) 0.35194(17) 0.45662(15) 0.0192(5) Uani 1 1 d
Ce1 Ce 0.48377(4) 0.177246(18) 0.359673(13) 0.00768(7) Uani 1 1 d
Ce2 Ce 0.53191(4) 0.352758(18) 0.126254(14) 0.00761(7) Uani 1 1 d
P1 P 0.2936(2) 0.32506(9) 0.28818(7) 0.0083(3) Uani 1 1 d
P2 P 0.6958(2) 0.16610(9) 0.21867(7) 0.0085(3) Uani 1 1 d
P3 P 0.2708(2) -0.00649(9) 0.29384(8) 0.0093(3) Uani 1 1 d
P4 P 0.6548(2) -0.00525(9) 0.45456(7) 0.0081(3) Uani 1 1 d
P5 P 0.7325(2) 0.33145(9) 0.46844(8) 0.0089(3) Uani 1 1 d
P6 P 0.7823(2) 0.32313(9) -0.04338(8) 0.0083(3) Uani 1 1 d
O1 O 0.5050(6) 0.3139(2) 0.31264(19) 0.0139(8) Uani 1 1 d
O2 O 0.2794(6) 0.3223(3) 0.20560(19) 0.0132(8) Uani 1 1 d
O3 O 0.2059(7) 0.4032(2) 0.3176(2) 0.0154(9) Uani 1 1 d
O4 O 0.1906(6) 0.2470(2) 0.3179(2) 0.0143(8) Uani 1 1 d
O5 O 0.7876(6) 0.1786(3) 0.2936(2) 0.0169(9) Uani 1 1 d
O6 O 0.7873(7) 0.0938(3) 0.1804(2) 0.0173(9) Uani 1 1 d
O7 O 0.7188(6) 0.2462(2) 0.1745(2) 0.0149(9) Uani 1 1 d
O8 O 0.4823(6) 0.1507(2) 0.23673(18) 0.0132(8) Uani 1 1 d
O9 O 0.1956(7) 0.0024(3) 0.2181(2) 0.0218(10) Uani 1 1 d
O10 O 0.1724(6) -0.0803(3) 0.3328(2) 0.0159(9) Uani 1 1 d
O11 O 0.4860(6) -0.0308(2) 0.29558(18) 0.0137(8) Uani 1 1 d
O12 O 0.2353(6) 0.0734(2) 0.3377(2) 0.0145(8) Uani 1 1 d
O13 O 0.7285(6) -0.0013(3) 0.5302(2) 0.0140(8) Uani 1 1 d
O14 O 0.4444(6) -0.0374(2) 0.4518(2) 0.0134(8) Uani 1 1 d
O15 O 0.7692(6) -0.0686(3) 0.4096(2) 0.0154(9) Uani 1 1 d
O16 O 0.6698(6) 0.0801(2) 0.4175(2) 0.0148(8) Uani 1 1 d
O17 O 0.8897(7) 0.3767(3) 0.4286(2) 0.0220(10) Uani 1 1 d
O18 O 0.5507(6) 0.3818(3) 0.4782(2) 0.0196(9) Uani 1 1 d
O19 O 0.6968(7) 0.2468(3) 0.4317(2) 0.0159(9) Uani 1 1 d
O20 O 0.3011(7) 0.1939(3) 0.4549(2) 0.0183(9) Uani 1 1 d
O21 O 0.7552(6) 0.3176(3) 0.0393(2) 0.0145(8) Uani 1 1 d
O22 O 0.5946(6) 0.3345(3) -0.0839(2) 0.0164(9) Uani 1 1 d
O23 O 0.9289(6) 0.3893(3) -0.0594(2) 0.0208(10) Uani 1 1 d
O24 O 0.3619(7) 0.2648(3) 0.0633(2) 0.0202(10) Uani 1 1 d

loop_
_atom_site_aniso_label
_atom_site_aniso_U_11
_atom_site_aniso_U_22
_atom_site_aniso_U_33
_atom_site_aniso_U_23
_atom_site_aniso_U_13
_atom_site_aniso_U_12
Na1 0.0229(12) 0.0233(12) 0.0189(10) -0.0064(9) -0.0086(12) 0.0069(12)
Na2 0.0131(11) 0.0236(12) 0.0145(9) -0.0005(9) -0.0010(10) 0.0002(11)
Na3 0.0123(11) 0.0188(11) 0.0192(10) -0.0006(9) -0.0031(10) -0.0004(10)
Na4 0.0177(13) 0.0234(13) 0.0213(13) -0.0008(11) 0.0001(11) 0.0067(12)
Na5 0.0230(13) 0.0293(15) 0.0407(15) -0.0089(12) -0.0094(14) -0.0022(13)
Na6 0.0171(13) 0.0279(15) 0.0227(12) -0.0015(11) -0.0005(10) -0.0021(11)
Na7 0.0165(13) 0.0208(14) 0.0174(12) 0.0013(11) -0.0011(10) 0.0011(11)
Na8 0.0212(13) 0.0201(12) 0.0266(13) 0.0010(11) -0.0002(11) 0.0026(12)
Na9 0.0187(13) 0.0193(12) 0.0212(12) 0.0004(11) -0.0028(10) -0.0002(11)
Na10 0.0189(13) 0.0150(12) 0.0237(13) -0.0017(12) 0.0005(11) 0.0001(11)
Ce1 0.00751(13) 0.00831(13) 0.00722(11) 0.00019(9) -0.00018(11) 0.00020(12)
Ce2 0.00710(14) 0.00699(13) 0.00874(12) -0.00100(10) -0.00023(11) 0.00000(11)
P1 0.0101(7) 0.0076(6) 0.0071(6) 0.0005(5) 0.0005(5) 0.0001(6)
P2 0.0084(7) 0.0079(7) 0.0092(6) -0.0003(5) 0.0010(5) 0.0014(5)
P3 0.0083(7) 0.0069(6) 0.0127(7) 0.0008(5) -0.0032(5) 0.0001(5)
P4 0.0092(6) 0.0063(6) 0.0089(6) -0.0004(5) -0.0011(5) 0.0010(5)
P5 0.0087(7) 0.0084(7) 0.0095(6) -0.0002(5) -0.0002(5) -0.0002(6)
P6 0.0079(7) 0.0084(6) 0.0085(6) -0.0016(5) 0.0002(5) 0.0009(6)
O1 0.0121(19) 0.0122(18) 0.0176(17) 0.0015(14) -0.0055(17) 0.0019(18)
O2 0.016(2) 0.0146(19) 0.0090(17) 0.0021(16) -0.0018(15) 0.0011(18)
O3 0.021(2) 0.0070(18) 0.018(2) -0.0004(15) 0.0045(18) 0.0049(17)
O4 0.013(2) 0.014(2) 0.0159(19) 0.0024(16) 0.0026(17) -0.0022(17)
O5 0.012(2) 0.028(2) 0.0113(18) 0.0031(18) -0.0011(15) 0.004(2)
O6 0.021(2) 0.013(2) 0.018(2) 0.0007(16) 0.0108(19) 0.0043(18)
O7 0.017(2) 0.0126(19) 0.0151(19) 0.0044(16) 0.0040(17) 0.0049(17)
O8 0.0095(19) 0.0162(18) 0.0138(16) -0.0020(14) 0.0015(16) 0.0030(18)
O9 0.022(2) 0.019(2) 0.024(2) 0.0023(18) -0.015(2) -0.004(2)
O10 0.012(2) 0.0135(19) 0.023(2) 0.0050(17) 0.0004(17) -0.0027(17)
O11 0.014(2) 0.0138(18) 0.0134(16) 0.0010(14) 0.0029(18) 0.0033(18)
O12 0.012(2) 0.0093(18) 0.023(2) -0.0013(16) 0.0041(17) -0.0002(17)
O13 0.0136(19) 0.015(2) 0.0129(18) 0.0007(16) -0.0023(16) -0.0010(16)
O14 0.012(2) 0.0138(19) 0.0141(17) -0.0050(15) 0.0018(16) -0.0024(16)
O15 0.017(2) 0.015(2) 0.0142(19) -0.0055(16) -0.0002(17) 0.0026(18)
O16 0.014(2) 0.0106(19) 0.020(2) 0.0028(16) -0.0028(17) -0.0017(18)
O17 0.020(2) 0.026(2) 0.021(2) 0.0037(18) 0.0037(19) -0.008(2)
O18 0.010(2) 0.020(2) 0.029(2) -0.0039(17) -0.0002(18) 0.0057(18)
O19 0.019(2) 0.012(2) 0.017(2) -0.0035(16) -0.0078(18) 0.0022(18)
O20 0.024(2) 0.021(2) 0.0102(18) -0.0001(16) 0.0060(18) -0.0004(19)
O21 0.016(2) 0.019(2) 0.0088(17) 0.0000(16) -0.0015(15) 0.0036(19)
O22 0.011(2) 0.026(2) 0.0115(18) -0.0003(17) -0.0049(15) 0.0032(18)
O23 0.018(2) 0.023(2) 0.021(2) 0.0003(18) 0.0016(18) -0.0086(19)
O24 0.026(3) 0.015(2) 0.020(2) -0.0086(17) 0.0018(19) -0.009(2)

loop_
_atom_type_symbol
_atom_type_description
_atom_type_scat_dispersion_real
_atom_type_scat_dispersion_imag
_atom_type_scat_source
O O 0.0106 0.0060 'International Tables Vol C Tables 4.2.6.8 and 6.1.1.4'
Na Na 0.0362 0.0249 'International Tables Vol C Tables 4.2.6.8 and 6.1.1.4'
P P 0.1023 0.0942 'International Tables Vol C Tables 4.2.6.8 and 6.1.1.4'
Ce Ce -0.2486 2.6331 'International Tables Vol C Tables 4.2.6.8 and 6.1.1.4'

loop_
_geom_angle_atom_site_label_1
_geom_angle_atom_site_label_2
_geom_angle_atom_site_label_3
_geom_angle
_geom_angle_site_symmetry_1
_geom_angle_site_symmetry_3
O13 Na1 O9 168.4(2) 2_554 .
O13 Na1 O17 86.36(17) 2_554 3_645
O9 Na1 O17 96.04(18) . 3_645
O13 Na1 O6 85.17(17) 2_554 1_455
O9 Na1 O6 87.64(17) . 1_455
O17 Na1 O6 153.0(2) 3_645 1_455
O13 Na1 O3 84.61(17) 2_554 3_545
O9 Na1 O3 84.87(17) . 3_545
O17 Na1 O3 76.77(16) 3_645 3_545
O6 Na1 O3 76.96(16) 1_455 3_545
O13 Na1 O22 91.70(16) 2_554 4_455
O9 Na1 O22 94.73(16) . 4_455
O17 Na1 O22 134.03(18) 3_645 4_455
O6 Na1 O22 71.85(14) 1_455 4_455
O3 Na1 O22 148.79(16) 3_545 4_455
O13 Na1 Na9 130.82(15) 2_554 1_455
O9 Na1 Na9 50.48(13) . 1_455
O17 Na1 Na9 140.77(17) 3_645 1_455
O6 Na1 Na9 58.22(13) 1_455 1_455
O3 Na1 Na9 113.68(13) 3_545 1_455
O22 Na1 Na9 48.69(10) 4_455 1_455
O13 Na1 Na7 52.94(12) 2_554 1_455
O9 Na1 Na7 127.50(15) . 1_455
O17 Na1 Na7 135.64(15) 3_645 1_455
O6 Na1 Na7 51.89(12) 1_455 1_455
O3 Na1 Na7 111.29(15) 3_545 1_455
O22 Na1 Na7 46.18(11) 4_455 1_455
Na9 Na1 Na7 78.03(9) 1_455 1_455
O13 Na1 Na6 121.04(15) 2_554 3_645
O9 Na1 Na6 55.27(13) . 3_645
O17 Na1 Na6 47.70(13) 3_645 3_645
O6 Na1 Na6 118.04(14) 1_455 3_645
O3 Na1 Na6 54.63(12) 3_545 3_645
O22 Na1 Na6 145.45(14) 4_455 3_645
Na9 Na1 Na6 105.68(9) 1_455 3_645
Na7 Na1 Na6 165.88(12) 1_455 3_645
O13 Na1 P4 25.08(10) 2_554 2_554
O9 Na1 P4 166.11(17) . 2_554
O17 Na1 P4 76.65(13) 3_645 2_554
O6 Na1 P4 104.28(14) 1_455 2_554
O3 Na1 P4 104.54(13) 3_545 2_554
O22 Na1 P4 82.52(11) 4_455 2_554
Na9 Na1 P4 130.52(9) 1_455 2_554
Na7 Na1 P4 59.02(7) 1_455 2_554
Na6 Na1 P4 122.08(9) 3_645 2_554
O13 Na1 Na10 48.23(12) 2_554 3_545
O9 Na1 Na10 127.17(15) . 3_545
O17 Na1 Na10 47.18(13) 3_645 3_545
O6 Na1 Na10 110.59(15) 1_455 3_545
O3 Na1 Na10 54.64(12) 3_545 3_545
O22 Na1 Na10 137.75(13) 4_455 3_545
Na9 Na1 Na10 167.07(12) 1_455 3_545
Na7 Na1 Na10 100.39(10) 1_455 3_545
Na6 Na1 Na10 72.87(9) 3_645 3_545
P4 Na1 Na10 55.56(7) 2_554 3_545
O13 Na1 Na5 50.26(12) 2_554 3_545
O9 Na1 Na5 118.41(16) . 3_545
O17 Na1 Na5 107.49(16) 3_645 3_545
O6 Na1 Na5 48.86(13) 1_455 3_545
O3 Na1 Na5 49.31(12) 3_545 3_545
O22 Na1 Na5 106.06(13) 4_455 3_545
Na9 Na1 Na5 106.97(10) 1_455 3_545
Na7 Na1 Na5 62.29(8) 1_455 3_545
Na6 Na1 Na5 103.77(10) 3_645 3_545
P4 Na1 Na5 75.32(8) 2_554 3_545
Na10 Na1 Na5 61.79(8) 3_545 3_545
O5 Na2 O4 80.28(16) . 1_655
O5 Na2 O19 73.81(16) . .
O4 Na2 O19 111.51(17) 1_655 .
O5 Na2 O20 149.97(18) . 1_655
O4 Na2 O20 69.72(16) 1_655 1_655
O19 Na2 O20 118.24(16) . 1_655
O5 Na2 O12 97.05(16) . 1_655
O4 Na2 O12 70.71(15) 1_655 1_655
O19 Na2 O12 169.68(17) . 1_655
O20 Na2 O12 72.07(15) 1_655 1_655
O5 Na2 O18 152.22(18) . 4_556
O4 Na2 O18 127.46(17) 1_655 4_556
O19 Na2 O18 91.82(15) . 4_556
O20 Na2 O18 57.81(14) 1_655 4_556
O12 Na2 O18 94.48(16) 1_655 4_556
O5 Na2 O16 72.50(16) . .
O4 Na2 O16 152.58(17) 1_655 .
O19 Na2 O16 64.25(15) . .
O20 Na2 O16 137.28(16) 1_655 .
O12 Na2 O16 108.86(16) 1_655 .
O18 Na2 O16 79.87(14) 4_556 .
O5 Na2 P5 174.15(15) . 4_556
O4 Na2 P5 98.84(13) 1_655 4_556
O19 Na2 P5 101.32(12) . 4_556
O20 Na2 P5 30.01(10) 1_655 4_556
O12 Na2 P5 88.07(12) 1_655 4_556
O18 Na2 P5 28.88(10) 4_556 4_556
O16 Na2 P5 108.58(12) . 4_556
O5 Na2 Na8 123.37(15) . .
O4 Na2 Na8 123.79(14) 1_655 .
O19 Na2 Na8 123.52(14) . .
O20 Na2 Na8 75.00(12) 1_655 .
O12 Na2 Na8 57.35(12) 1_655 .
O18 Na2 Na8 46.37(11) 4_556 .
O16 Na2 Na8 71.25(12) . .
P5 Na2 Na8 61.91(7) 4_556 .
O5 Na2 Na10 111.43(14) . 4_556
O4 Na2 Na10 149.85(14) 1_655 4_556
O19 Na2 Na10 51.02(12) . 4_556
O20 Na2 Na10 95.87(12) 1_655 4_556
O12 Na2 Na10 131.48(13) 1_655 4_556
O18 Na2 Na10 44.55(11) 4_556 4_556
O16 Na2 Na10 50.19(11) . 4_556
P5 Na2 Na10 66.60(7) 4_556 4_556
Na8 Na2 Na10 74.14(8) . 4_556
O5 Na2 Na6 51.31(13) . .
O4 Na2 Na6 55.71(12) 1_655 .
O19 Na2 Na6 58.60(12) . .
O20 Na2 Na6 108.97(13) 1_655 .
O12 Na2 Na6 119.50(13) 1_655 .
O18 Na2 Na6 139.05(13) 4_556 .
O16 Na2 Na6 106.86(13) . .
P5 Na2 Na6 123.49(9) 4_556 .
Na8 Na2 Na6 174.38(10) . .
Na10 Na2 Na6 108.93(9) 4_556 .
O5 Na2 Ce1 43.64(11) . .
O4 Na2 Ce1 117.20(13) 1_655 .
O19 Na2 Ce1 40.45(10) . .
O20 Na2 Ce1 158.36(13) 1_655 .
O12 Na2 Ce1 129.29(13) 1_655 .
O18 Na2 Ce1 111.02(12) 4_556 .
O16 Na2 Ce1 40.85(10) . .
P5 Na2 Ce1 133.79(8) 4_556 .
Na8 Na2 Ce1 111.81(8) . .
Na10 Na2 Ce1 67.84(7) 4_556 .
Na6 Na2 Ce1 66.02(7) . .
O2 Na3 O15 71.75(16) . 3_655
O2 Na3 O21 172.11(18) . 1_455
O15 Na3 O21 108.30(16) 3_655 1_455
O2 Na3 O10 96.43(16) . 3
O15 Na3 O10 81.85(17) 3_655 3
O21 Na3 O10 75.87(16) 1_455 3
O2 Na3 O22 95.57(16) . 4_455
O15 Na3 O22 126.94(18) 3_655 4_455
O21 Na3 O22 90.60(16) 1_455 4_455
O10 Na3 O22 151.11(18) 3 4_455
O2 Na3 O24 69.81(15) . .
O15 Na3 O24 69.99(15) 3_655 .
O21 Na3 O24 117.85(16) 1_455 .
O10 Na3 O24 151.25(18) 3 .
O22 Na3 O24 57.52(14) 4_455 .
O2 Na3 O7 109.12(15) . 1_455
O15 Na3 O7 151.89(17) 3_655 1_455
O21 Na3 O7 66.93(15) 1_455 1_455
O10 Na3 O7 70.08(15) 3 1_455
O22 Na3 O7 81.18(14) 4_455 1_455
O24 Na3 O7 137.67(16) . 1_455
O2 Na3 P6 86.81(13) . 4_455
O15 Na3 P6 98.49(14) 3_655 4_455
O21 Na3 P6 100.92(12) 1_455 4_455
O10 Na3 P6 176.67(14) 3 4_455
O22 Na3 P6 28.45(10) 4_455 4_455
O24 Na3 P6 29.92(10) . 4_455
O7 Na3 P6 109.62(12) 1_455 4_455
O2 Na3 Na9 58.92(12) . 1_455
O15 Na3 Na9 126.59(15) 3_655 1_455
O21 Na3 Na9 123.43(14) 1_455 1_455
O10 Na3 Na9 120.66(14) 3 1_455
O22 Na3 Na9 47.46(11) 4_455 1_455
O24 Na3 Na9 74.74(12) . 1_455
O7 Na3 Na9 70.11(11) 1_455 1_455
P6 Na3 Na9 61.76(7) 4_455 1_455
O2 Na3 Na8 118.94(13) . 3_655
O15 Na3 Na8 53.90(12) 3_655 3_655
O21 Na3 Na8 57.94(12) 1_455 3_655
O10 Na3 Na8 54.08(12) 3 3_655
O22 Na3 Na8 137.43(13) 4_455 3_655
O24 Na3 Na8 109.51(13) . 3_655
O7 Na3 Na8 107.21(13) 1_455 3_655
P6 Na3 Na8 123.54(9) 4_455 3_655
Na9 Na3 Na8 174.65(10) 1_455 3_655
O2 Na3 Na7 132.32(14) . 1_455
O15 Na3 Na7 148.14(14) 3_655 1_455
O21 Na3 Na7 51.15(12) 1_455 1_455
O10 Na3 Na7 110.50(14) 3 1_455
O22 Na3 Na7 44.49(11) 4_455 1_455
O24 Na3 Na7 96.85(12) . 1_455
O7 Na3 Na7 51.08(11) 1_455 1_455
P6 Na3 Na7 67.54(7) 4_455 1_455
Na9 Na3 Na7 73.47(8) 1_455 1_455
Na8 Na3 Na7 108.70(9) 3_655 1_455
O2 Na3 Ce2 131.57(13) . 1_455
O15 Na3 Ce2 115.90(13) 3_655 1_455
O21 Na3 Ce2 40.94(10) 1_455 1_455
O10 Na3 Ce2 43.88(11) 3 1_455
O22 Na3 Ce2 110.66(13) 4_455 1_455
O24 Na3 Ce2 158.41(12) . 1_455
O7 Na3 Ce2 41.69(10) 1_455 1_455
P6 Na3 Ce2 133.74(8) 4_455 1_455
Na9 Na3 Ce2 111.74(9) 1_455 1_455
Na8 Na3 Ce2 65.54(6) 3_655 1_455
Na7 Na3 Ce2 67.00(7) 1_455 1_455
O11 Na4 O3 85.07(17) 3_655 .
O11 Na4 O15 74.35(15) 3_655 3_655
O3 Na4 O15 121.03(17) . 3_655
O11 Na4 O6 93.91(16) 3_655 3_655
O3 Na4 O6 76.70(15) . 3_655
O15 Na4 O6 156.73(18) 3_655 3_655
O11 Na4 O2 67.46(14) 3_655 .
O3 Na4 O2 57.82(13) . .
O15 Na4 O2 63.24(13) 3_655 .
O6 Na4 O2 131.22(16) 3_655 .
O11 Na4 O10 139.97(17) 3_655 3
O3 Na4 O10 95.21(17) . 3
O15 Na4 O10 71.39(15) 3_655 3
O6 Na4 O10 125.21(16) 3_655 3
O2 Na4 O10 78.92(14) . 3
O11 Na4 O9 159.31(17) 3_655 3
O3 Na4 O9 76.45(15) . 3
O15 Na4 O9 123.32(17) 3_655 3
O6 Na4 O9 73.02(14) 3_655 3
O2 Na4 O9 108.84(15) . 3
O10 Na4 O9 52.65(13) 3 3
O11 Na4 P1 70.60(12) 3_655 .
O3 Na4 P1 28.39(10) . .
O15 Na4 P1 93.09(13) 3_655 .
O6 Na4 P1 101.98(13) 3_655 .
O2 Na4 P1 30.03(8) . .
O10 Na4 P1 91.10(12) 3 .
O9 Na4 P1 95.98(12) 3 .
O11 Na4 P3 169.38(15) 3_655 3
O3 Na4 P3 97.79(15) . 3
O15 Na4 P3 95.53(14) 3_655 3
O6 Na4 P3 96.70(13) 3_655 3
O2 Na4 P3 105.38(13) . 3
O10 Na4 P3 29.81(9) 3 3
O9 Na4 P3 28.93(9) 3 3
P1 Na4 P3 107.43(10) . 3
O11 Na4 P2 83.78(12) 3_655 3_655
O3 Na4 P2 101.01(13) . 3_655
O15 Na4 P2 129.63(14) 3_655 3_655
O6 Na4 P2 27.31(10) 3_655 3_655
O2 Na4 P2 144.53(13) . 3_655
O10 Na4 P2 134.71(12) 3 3_655
O9 Na4 P2 90.62(11) 3 3_655
P1 Na4 P2 121.66(10) . 3_655
P3 Na4 P2 105.58(9) 3 3_655
O11 Na4 P4 65.55(11) 3_655 3_655
O3 Na4 P4 138.37(14) . 3_655
O15 Na4 P4 25.50(10) 3_655 3_655
O6 Na4 P4 131.27(14) 3_655 3_655
O2 Na4 P4 83.06(10) . 3_655
O10 Na4 P4 90.11(11) 3 3_655
O9 Na4 P4 135.09(13) 3 3_655
P1 Na4 P4 110.51(8) . 3_655
P3 Na4 P4 106.57(9) 3 3_655
P2 Na4 P4 104.15(8) 3_655 3_655
O11 Na4 Na1 117.82(14) 3_655 3
O3 Na4 Na1 48.08(11) . 3
O15 Na4 Na1 158.36(15) 3_655 3
O6 Na4 Na1 44.75(11) 3_655 3
O2 Na4 Na1 103.33(12) . 3
O10 Na4 Na1 89.93(12) 3 3
O9 Na4 Na1 41.89(10) 3 3
P1 Na4 Na1 76.00(8) . 3
P3 Na4 Na1 70.79(8) 3 3
P2 Na4 Na1 71.40(7) 3_655 3
P4 Na4 Na1 173.49(11) 3_655 3
O23 Na5 O6 86.83(17) 2_665 3_655
O23 Na5 O3 151.84(19) 2_665 .
O6 Na5 O3 75.74(15) 3_655 .
O23 Na5 O13 74.78(16) 2_665 4_456
O6 Na5 O13 78.54(15) 3_655 4_456
O3 Na5 O13 80.12(16) . 4_456
O23 Na5 O9 92.98(16) 2_665 3_655
O6 Na5 O9 111.82(16) 3_655 3_655
O3 Na5 O9 113.87(16) . 3_655
O13 Na5 O9 163.86(17) 4_456 3_655
O23 Na5 O18 90.55(16) 2_665 .
O6 Na5 O18 143.52(18) 3_655 .
O3 Na5 O18 90.64(15) . .
O13 Na5 O18 65.72(14) 4_456 .
O9 Na5 O18 104.65(15) 3_655 .
O23 Na5 Na1 102.43(15) 2_665 3
O6 Na5 Na1 46.71(12) 3_655 3
O3 Na5 Na1 49.66(11) . 3
O13 Na5 Na1 44.07(11) 4_456 3
O9 Na5 Na1 151.63(13) 3_655 3
O18 Na5 Na1 98.94(12) . 3
O23 Na5 Na8 45.59(12) 2_665 4_456
O6 Na5 Na8 119.60(14) 3_655 4_456
O3 Na5 Na8 126.87(15) . 4_456
O13 Na5 Na8 57.64(12) 4_456 4_456
O9 Na5 Na8 106.26(12) 3_655 4_456
O18 Na5 Na8 45.20(10) . 4_456
Na1 Na5 Na8 101.50(10) 3 4_456
O23 Na5 P2 76.15(13) 2_665 3_655
O6 Na5 P2 25.02(10) 3_655 3_655
O3 Na5 P2 94.92(12) . 3_655
O13 Na5 P2 97.50(13) 4_456 3_655
O9 Na5 P2 89.54(12) 3_655 3_655
O18 Na5 P2 161.16(13) . 3_655
Na1 Na5 P2 71.62(7) 3 3_655
Na8 Na5 P2 119.29(9) 4_456 3_655
O23 Na5 Na7 46.63(13) 2_665 3_655
O6 Na5 Na7 48.85(12) 3_655 3_655
O3 Na5 Na7 106.43(14) . 3_655
O13 Na5 Na7 49.26(11) 4_456 3_655
O9 Na5 Na7 128.00(14) 3_655 3_655
O18 Na5 Na7 106.38(13) . 3_655
Na1 Na5 Na7 57.06(8) 3 3_655
Na8 Na5 Na7 70.81(8) 4_456 3_655
P2 Na5 Na7 54.77(7) 3_655 3_655
O23 Na5 Na10 113.09(15) 2_665 .
O6 Na5 Na10 105.11(14) 3_655 .
O3 Na5 Na10 53.01(12) . .
O13 Na5 Na10 46.03(11) 4_456 .
O9 Na5 Na10 135.67(14) 3_655 .
O18 Na5 Na10 43.66(11) . .
Na1 Na5 Na10 58.45(8) 3 .
Na8 Na5 Na10 74.03(9) 4_456 .
P2 Na5 Na10 130.07(10) 3_655 .
Na7 Na5 Na10 94.72(10) 3_655 .
O23 Na5 P1 170.19(16) 2_665 .
O6 Na5 P1 96.74(13) 3_655 .
O3 Na5 P1 24.72(10) . .
O13 Na5 P1 96.90(13) 4_456 .
O9 Na5 P1 94.15(12) 3_655 .
O18 Na5 P1 81.14(11) . .
Na1 Na5 P1 73.97(7) 3 .
Na8 Na5 P1 125.50(10) 4_456 .
P2 Na5 P1 110.62(8) 3_655 .
Na7 Na5 P1 130.99(10) 3_655 .
Na10 Na5 P1 57.17(7) . .
O1 Na6 O17 97.08(17) . .
O1 Na6 O5 71.81(15) . .
O17 Na6 O5 110.70(17) . .
O1 Na6 O9 94.37(16) . 3_655
O17 Na6 O9 85.85(16) . 3_655
O5 Na6 O9 159.21(16) . 3_655
O1 Na6 O3 165.46(17) . 1_655
O17 Na6 O3 72.98(15) . 1_655
O5 Na6 O3 121.27(16) . 1_655
O9 Na6 O3 74.68(14) 3_655 1_655
O1 Na6 O4 137.47(17) . 1_655
O17 Na6 O4 87.03(17) . 1_655
O5 Na6 O4 67.26(14) . 1_655
O9 Na6 O4 128.16(17) 3_655 1_655
O3 Na6 O4 54.21(13) 1_655 1_655
O1 Na6 O10 94.75(15) . 3_655
O17 Na6 O10 138.56(17) . 3_655
O5 Na6 O10 110.73(15) . 3_655
O9 Na6 O10 53.67(13) 3_655 3_655
O3 Na6 O10 86.48(15) 1_655 3_655
O4 Na6 O10 109.83(15) 1_655 3_655
O1 Na6 O19 62.19(14) . .
O17 Na6 O19 54.09(14) . .
O5 Na6 O19 61.45(13) . .
O9 Na6 O19 126.34(16) 3_655 .
O3 Na6 O19 116.52(15) 1_655 .
O4 Na6 O19 87.91(14) 1_655 .
O10 Na6 O19 156.77(16) 3_655 .
O1 Na6 P1 165.46(15) . 1_655
O17 Na6 P1 89.54(14) . 1_655
O5 Na6 P1 93.75(13) . 1_655
O9 Na6 P1 99.03(14) 3_655 1_655
O3 Na6 P1 28.73(9) 1_655 1_655
O4 Na6 P1 29.61(9) 1_655 1_655
O10 Na6 P1 88.70(12) 3_655 1_655
O19 Na6 P1 112.90(12) . 1_655
O1 Na6 P5 72.56(12) . .
O17 Na6 P5 27.69(11) . .
O5 Na6 P5 90.50(12) . .
O9 Na6 P5 100.25(13) 3_655 .
O3 Na6 P5 99.58(12) 1_655 .
O4 Na6 P5 96.44(11) 1_655 .
O10 Na6 P5 150.90(13) 3_655 .
O19 Na6 P5 29.28(8) . .
P1 Na6 P5 110.23(9) 1_655 .
O1 Na6 P3 85.37(12) . 3_655
O17 Na6 P3 113.23(15) . 3_655
O5 Na6 P3 132.38(13) . 3_655
O9 Na6 P3 27.98(9) 3_655 3_655
O3 Na6 P3 88.87(12) 1_655 3_655
O4 Na6 P3 131.61(13) 1_655 3_655
O10 Na6 P3 28.87(9) 3_655 3_655
O19 Na6 P3 139.98(13) . 3_655
P1 Na6 P3 103.95(9) 1_655 3_655
P5 Na6 P3 122.24(9) . 3_655
O1 Na6 Na1 115.61(14) . 3_655
O17 Na6 Na1 46.82(12) . 3_655
O5 Na6 Na1 155.41(14) . 3_655
O9 Na6 Na1 44.81(10) 3_655 3_655
O3 Na6 Na1 49.85(10) 1_655 3_655
O4 Na6 Na1 97.92(12) 1_655 3_655
O10 Na6 Na1 92.48(12) 3_655 3_655
O19 Na6 Na1 99.99(12) . 3_655
P1 Na6 Na1 78.26(8) 1_655 3_655
P5 Na6 Na1 71.10(7) . 3_655
P3 Na6 Na1 72.19(8) 3_655 3_655
O22 Na7 O23 160.22(18) 4 4_455
O22 Na7 O6 76.30(16) 4 .
O23 Na7 O6 85.29(16) 4_455 .
O22 Na7 O13 94.71(17) 4 2_654
O23 Na7 O13 73.97(15) 4_455 2_654
O6 Na7 O13 77.39(14) . 2_654
O22 Na7 O21 89.38(17) 4 .
O23 Na7 O21 106.46(16) 4_455 .
O6 Na7 O21 120.73(17) . .
O13 Na7 O21 161.86(17) 2_654 .
O22 Na7 O7 84.27(16) 4 .
O23 Na7 O7 92.06(16) 4_455 .
O6 Na7 O7 57.74(14) . .
O13 Na7 O7 134.12(16) 2_654 .
O21 Na7 O7 63.84(13) . .
O22 Na7 O24 84.67(16) 4 4
O23 Na7 O24 113.97(17) 4_455 4
O6 Na7 O24 160.73(18) . 4
O13 Na7 O24 107.53(15) 2_654 4
O21 Na7 O24 55.21(13) . 4
O7 Na7 O24 117.97(16) . 4
O22 Na7 P2 86.05(12) 4 .
O23 Na7 P2 81.21(13) 4_455 .
O6 Na7 P2 29.24(10) . .
O13 Na7 P2 103.98(12) 2_654 .
O21 Na7 P2 93.92(12) . .
O7 Na7 P2 30.15(9) . .
O24 Na7 P2 147.74(14) 4 .
O22 Na7 P4 90.34(13) 4 2_654
O23 Na7 P4 86.90(13) 4_455 2_654
O6 Na7 P4 103.35(13) . 2_654
O13 Na7 P4 28.19(9) 2_654 2_654
O21 Na7 P4 134.43(13) . 2_654
O7 Na7 P4 161.06(13) . 2_654
O24 Na7 P4 79.40(11) 4 2_654
P2 Na7 P4 131.51(10) . 2_654
O22 Na7 Na1 56.73(13) 4 1_655
O23 Na7 Na1 105.31(14) 4_455 1_655
O6 Na7 Na1 48.37(11) . 1_655
O13 Na7 Na1 45.74(11) 2_654 1_655
O21 Na7 Na1 145.01(14) . 1_655
O7 Na7 Na1 100.87(12) . 1_655
O24 Na7 Na1 121.91(14) 4 1_655
P2 Na7 Na1 76.81(8) . 1_655
P4 Na7 Na1 61.40(7) 2_654 1_655
O22 Na7 P6 92.11(13) 4 .
O23 Na7 P6 107.45(13) 4_455 .
O6 Na7 P6 147.89(14) . .
O13 Na7 P6 134.04(13) 2_654 .
O21 Na7 P6 27.93(9) . .
O7 Na7 P6 91.76(11) . .
O24 Na7 P6 28.27(9) 4 .
P2 Na7 P6 121.83(9) . .
P4 Na7 P6 106.60(8) 2_654 .
Na1 Na7 P6 144.31(10) 1_655 .
O22 Na7 Na3 48.86(12) 4 1_655
O23 Na7 Na3 138.63(15) 4_455 1_655
O6 Na7 Na3 87.70(13) . 1_655
O13 Na7 Na3 143.28(14) 2_654 1_655
O21 Na7 Na3 45.47(11) . 1_655
O7 Na7 Na3 50.83(11) . 1_655
O24 Na7 Na3 77.40(12) 4 1_655
P2 Na7 Na3 73.27(8) . 1_655
P4 Na7 Na3 134.29(10) 2_654 1_655
Na1 Na7 Na3 99.95(9) 1_655 1_655
P6 Na7 Na3 63.04(7) . 1_655
O14 Na8 O23 94.53(17) 1_655 3_745
O14 Na8 O18 110.59(18) 1_655 4_556
O23 Na8 O18 103.36(17) 3_745 4_556
O14 Na8 O15 139.47(17) 1_655 .
O23 Na8 O15 88.33(17) 3_745 .
O18 Na8 O15 107.96(16) 4_556 .
O14 Na8 O10 71.84(15) 1_655 1_655
O23 Na8 O10 115.64(16) 3_745 1_655
O18 Na8 O10 140.76(17) 4_556 1_655
O15 Na8 O10 70.59(14) . 1_655
O14 Na8 O21 61.73(14) 1_655 3_745
O23 Na8 O21 55.45(14) 3_745 3_745
O18 Na8 O21 153.96(17) 4_556 3_745
O15 Na8 O21 87.95(14) . 3_745
O10 Na8 O21 63.44(13) 1_655 3_745
O14 Na8 O12 72.58(15) 1_655 1_655
O23 Na8 O12 164.78(17) 3_745 1_655
O18 Na8 O12 89.05(15) 4_556 1_655
O15 Na8 O12 96.27(14) . 1_655
O10 Na8 O12 53.31(13) 1_655 1_655
O21 Na8 O12 110.07(14) 3_745 1_655
O14 Na8 O13 160.30(17) 1_655 .
O23 Na8 O13 68.33(15) 3_745 .
O18 Na8 O13 66.44(14) 4_556 .
O15 Na8 O13 53.02(13) . .
O10 Na8 O13 123.59(15) 1_655 .
O21 Na8 O13 111.70(14) 3_745 .
O12 Na8 O13 125.68(15) 1_655 .
O14 Na8 P6 71.06(12) 1_655 3_745
O23 Na8 P6 27.95(11) 3_745 3_745
O18 Na8 P6 125.24(14) 4_556 3_745
O15 Na8 P6 96.42(12) . 3_745
O10 Na8 P6 93.24(12) 1_655 3_745
O21 Na8 P6 29.86(8) 3_745 3_745
O12 Na8 P6 136.83(12) 1_655 3_745
O13 Na8 P6 94.39(11) . 3_745
O14 Na8 P4 168.58(15) 1_655 .
O23 Na8 P4 87.80(14) 3_745 .
O18 Na8 P4 79.61(13) 4_556 .
O15 Na8 P4 29.28(9) . .
O10 Na8 P4 97.07(13) 1_655 .
O21 Na8 P4 111.34(12) 3_745 .
O12 Na8 P4 103.29(12) 1_655 .
O13 Na8 P4 28.38(8) . .
P6 Na8 P4 107.76(9) 3_745 .
O14 Na8 P5 85.97(12) 1_655 4_556
O23 Na8 P5 109.36(14) 3_745 4_556
O18 Na8 P5 24.80(11) 4_556 4_556
O15 Na8 P5 130.91(13) . 4_556
O10 Na8 P5 130.72(13) 1_655 4_556
O21 Na8 P5 140.09(12) 3_745 4_556
O12 Na8 P5 78.43(10) 1_655 4_556
O13 Na8 P5 90.60(11) . 4_556
P6 Na8 P5 120.82(9) 3_745 4_556
P4 Na8 P5 103.83(8) . 4_556
O14 Na8 Na3 96.08(13) 1_655 3_645
O23 Na8 Na3 76.08(13) 3_745 3_645
O18 Na8 Na3 153.21(15) 4_556 3_645
O15 Na8 Na3 45.52(10) . 3_645
O10 Na8 Na3 45.52(10) 1_655 3_645
O21 Na8 Na3 44.88(10) 3_745 3_645
O12 Na8 Na3 96.84(12) 1_655 3_645
O13 Na8 Na3 89.30(11) . 3_645
P6 Na8 Na3 65.10(7) 3_745 3_645
P4 Na8 Na3 73.60(8) . 3_645
P5 Na8 Na3 174.07(10) 4_556 3_645
O8 Na9 O9 82.39(17) 1_655 1_655
O8 Na9 O22 111.27(17) 1_655 4
O9 Na9 O22 99.19(17) 1_655 4
O8 Na9 O4 75.32(15) 1_655 1_655
O9 Na9 O4 123.72(17) 1_655 1_655
O22 Na9 O4 137.01(18) 4 1_655
O8 Na9 O12 67.74(14) 1_655 1_655
O9 Na9 O12 58.32(14) 1_655 1_655
O22 Na9 O12 157.49(17) 4 1_655
O4 Na9 O12 65.42(14) 1_655 1_655
O8 Na9 O6 159.88(18) 1_655 .
O9 Na9 O6 77.57(16) 1_655 .
O22 Na9 O6 70.67(15) 4 .
O4 Na9 O6 117.72(16) 1_655 .
O12 Na9 O6 102.49(15) 1_655 .
O8 Na9 O2 73.74(15) 1_655 1_655
O9 Na9 O2 155.71(18) 1_655 1_655
O22 Na9 O2 85.61(15) 4 1_655
O4 Na9 O2 54.47(13) 1_655 1_655
O12 Na9 O2 114.38(14) 1_655 1_655
O6 Na9 O2 126.04(15) . 1_655
O8 Na9 O5 136.64(15) 1_655 .
O9 Na9 O5 102.74(17) 1_655 .
O22 Na9 O5 110.28(15) 4 .
O4 Na9 O5 66.06(14) 1_655 .
O12 Na9 O5 78.52(13) 1_655 .
O6 Na9 O5 51.79(13) . .
O2 Na9 O5 97.76(14) 1_655 .
O8 Na9 P3 68.78(12) 1_655 1_655
O9 Na9 P3 28.87(11) 1_655 1_655
O22 Na9 P3 127.48(15) 4 1_655
O4 Na9 P3 95.05(12) 1_655 1_655
O12 Na9 P3 30.09(9) 1_655 1_655
O6 Na9 P3 93.82(12) . 1_655
O2 Na9 P3 136.84(12) 1_655 1_655
O5 Na9 P3 95.06(11) . 1_655
O8 Na9 Na1 115.24(14) 1_655 1_655
O9 Na9 Na1 47.00(12) 1_655 1_655
O22 Na9 Na1 56.95(12) 4 1_655
O4 Na9 Na1 160.42(15) 1_655 1_655
O12 Na9 Na1 102.16(13) 1_655 1_655
O6 Na9 Na1 47.81(11) . 1_655
O2 Na9 Na1 142.50(12) 1_655 1_655
O5 Na9 Na1 97.46(13) . 1_655
P3 Na9 Na1 75.20(8) 1_655 1_655
O8 Na9 P2 165.51(14) 1_655 .
O9 Na9 P2 100.95(14) 1_655 .
O22 Na9 P2 82.29(12) 4 .
O4 Na9 P2 91.33(13) 1_655 .
O12 Na9 P2 101.82(13) 1_655 .
O6 Na9 P2 28.33(9) . .
O2 Na9 P2 103.30(12) 1_655 .
O5 Na9 P2 28.92(8) . .
P3 Na9 P2 107.58(9) 1_655 .
Na1 Na9 P2 75.99(8) 1_655 .
O8 Na9 Na3 111.54(14) 1_655 1_655
O9 Na9 Na3 148.41(15) 1_655 1_655
O22 Na9 Na3 49.69(12) 4 1_655
O4 Na9 Na3 87.74(13) 1_655 1_655
O12 Na9 Na3 152.74(13) 1_655 1_655
O6 Na9 Na3 85.32(12) . 1_655
O2 Na9 Na3 44.98(10) 1_655 1_655
O5 Na9 Na3 86.54(11) . 1_655
P3 Na9 Na3 177.16(10) 1_655 1_655
Na1 Na9 Na3 102.29(9) 1_655 1_655
P2 Na9 Na3 72.82(8) . 1_655
O18 Na10 O17 158.4(2) . 1_455
O18 Na10 O13 76.11(16) . 4_456
O17 Na10 O13 82.80(17) 1_455 4_456
O18 Na10 O20 89.93(17) . .
O17 Na10 O20 111.34(19) 1_455 .
O13 Na10 O20 165.75(19) 4_456 .
O18 Na10 O16 83.81(16) . 4_456
O17 Na10 O16 89.78(17) 1_455 4_456
O13 Na10 O16 59.65(14) 4_456 4_456
O20 Na10 O16 116.69(16) . 4_456
O18 Na10 O19 92.90(17) . 4_456
O17 Na10 O19 102.34(17) 1_455 4_456
O13 Na10 O19 121.54(16) 4_456 4_456
O20 Na10 O19 55.33(13) . 4_456
O16 Na10 O19 62.16(14) 4_456 4_456
O18 Na10 O3 97.99(17) . .
O17 Na10 O3 72.64(15) 1_455 .
O13 Na10 O3 78.21(14) 4_456 .
O20 Na10 O3 107.07(15) . .
O16 Na10 O3 136.23(16) 4_456 .
O19 Na10 O3 159.43(17) 4_456 .
O18 Na10 P4 83.41(13) . 4_456
O17 Na10 P4 80.59(14) 1_455 4_456
O13 Na10 P4 29.62(10) 4_456 4_456
O20 Na10 P4 147.27(14) . 4_456
O16 Na10 P4 30.82(9) 4_456 4_456
O19 Na10 P4 92.92(12) 4_456 4_456
O3 Na10 P4 105.59(12) . 4_456
O18 Na10 P1 92.62(13) . .
O17 Na10 P1 87.49(13) 1_455 .
O13 Na10 P1 103.33(13) 4_456 .
O20 Na10 P1 79.84(11) . .
O16 Na10 P1 162.98(14) 4_456 .
O19 Na10 P1 134.78(13) 4_456 .
O3 Na10 P1 27.80(9) . .
P4 Na10 P1 132.30(10) 4_456 .
O18 Na10 Na1 112.74(15) . 3
O17 Na10 Na1 46.35(12) 1_455 3
O13 Na10 Na1 44.91(11) 4_456 3
O20 Na10 Na1 147.72(15) . 3
O16 Na10 Na1 89.42(12) 4_456 3
O19 Na10 Na1 139.86(15) 4_456 3
O3 Na10 Na1 49.37(10) . 3
P4 Na10 Na1 61.87(7) 4_456 3
P1 Na10 Na1 76.59(8) . 3
O18 Na10 P5 95.12(14) . 4_456
O17 Na10 P5 105.54(14) 1_455 4_456
O13 Na10 P5 148.76(14) 4_456 4_456
O20 Na10 P5 27.98(10) . 4_456
O16 Na10 P5 89.89(12) 4_456 4_456
O19 Na10 P5 27.77(9) 4_456 4_456
O3 Na10 P5 133.01(12) . 4_456
P4 Na10 P5 120.68(9) 4_456 4_456
P1 Na10 P5 107.02(8) . 4_456
Na1 Na10 P5 151.88(10) 3 4_456
O18 Na10 Na2 49.81(12) . 4_456
O17 Na10 Na2 135.88(15) 1_455 4_456
O13 Na10 Na2 89.61(13) 4_456 4_456
O20 Na10 Na2 78.97(13) . 4_456
O16 Na10 Na2 50.20(11) 4_456 4_456
O19 Na10 Na2 46.92(11) 4_456 4_456
O3 Na10 Na2 147.71(14) . 4_456
P4 Na10 Na2 72.27(8) 4_456 4_456
P1 Na10 Na2 136.33(10) . 4_456
Na1 Na10 Na2 133.14(11) 3 4_456
P5 Na10 Na2 63.18(7) 4_456 4_456
O20 Ce1 O19 80.39(16) . .
O20 Ce1 O16 91.36(16) . .
O19 Ce1 O16 72.47(15) . .
O20 Ce1 O8 144.67(16) . .
O19 Ce1 O8 132.13(16) . .
O16 Ce1 O8 109.85(14) . .
O20 Ce1 O1 102.75(15) . .
O19 Ce1 O1 73.87(14) . .
O16 Ce1 O1 140.55(15) . .
O8 Ce1 O1 78.91(13) . .
O20 Ce1 O12 79.41(15) . .
O19 Ce1 O12 152.95(15) . .
O16 Ce1 O12 90.20(14) . .
O8 Ce1 O12 72.82(14) . .
O1 Ce1 O12 128.31(14) . .
O20 Ce1 O5 154.72(16) . .
O19 Ce1 O5 74.91(15) . .
O16 Ce1 O5 76.27(15) . .
O8 Ce1 O5 60.45(14) . .
O1 Ce1 O5 75.60(15) . .
O12 Ce1 O5 121.89(14) . .
O20 Ce1 O4 74.14(15) . .
O19 Ce1 O4 119.60(14) . .
O16 Ce1 O4 158.10(15) . .
O8 Ce1 O4 76.53(14) . .
O1 Ce1 O4 60.39(14) . .
O12 Ce1 O4 71.31(14) . .
O5 Ce1 O4 123.20(13) . .
O20 Ce1 P2 172.78(12) . .
O19 Ce1 P2 103.31(12) . .
O16 Ce1 P2 95.66(11) . .
O8 Ce1 P2 29.95(11) . .
O1 Ce1 P2 72.73(10) . .
O12 Ce1 P2 98.85(10) . .
O5 Ce1 P2 30.69(10) . .
O4 Ce1 P2 98.65(10) . .
O20 Ce1 P1 90.66(12) . .
O19 Ce1 P1 98.70(11) . .
O16 Ce1 P1 170.46(11) . .
O8 Ce1 P1 73.12(10) . .
O1 Ce1 P1 30.10(11) . .
O12 Ce1 P1 99.33(10) . .
O5 Ce1 P1 98.22(10) . .
O4 Ce1 P1 30.51(10) . .
P2 Ce1 P1 82.69(4) . .
O20 Ce1 Na2 115.21(13) . .
O19 Ce1 Na2 44.53(11) . .
O16 Ce1 Na2 48.20(11) . .
O8 Ce1 Na2 99.82(11) . .
O1 Ce1 Na2 92.87(11) . .
O12 Ce1 Na2 133.60(10) . .
O5 Ce1 Na2 40.87(10) . .
O4 Ce1 Na2 153.26(10) . .
P2 Ce1 Na2 71.09(5) . .
P1 Ce1 Na2 122.83(5) . .
O20 Ce1 Na2 45.38(13) . 1_455
O19 Ce1 Na2 123.45(12) . 1_455
O16 Ce1 Na2 115.64(11) . 1_455
O8 Ce1 Na2 99.31(11) . 1_455
O1 Ce1 Na2 99.87(11) . 1_455
O12 Ce1 Na2 45.86(10) . 1_455
O5 Ce1 Na2 159.67(10) . 1_455
O4 Ce1 Na2 42.72(10) . 1_455
P2 Ce1 Na2 128.98(5) . 1_455
P1 Ce1 Na2 72.00(5) . 1_455
Na2 Ce1 Na2 158.73(7) . 1_455
O24 Ce2 O14 101.43(16) . 3_655
O24 Ce2 O21 79.65(16) . .
O14 Ce2 O21 72.35(14) 3_655 .
O24 Ce2 O7 91.49(17) . .
O14 Ce2 O7 140.71(15) 3_655 .
O21 Ce2 O7 73.81(14) . .
O24 Ce2 O2 78.68(15) . .
O14 Ce2 O2 128.01(14) 3_655 .
O21 Ce2 O2 152.94(15) . .
O7 Ce2 O2 90.72(14) . .
O24 Ce2 O11 144.50(17) . 3_655
O14 Ce2 O11 77.52(13) 3_655 3_655
O21 Ce2 O11 131.24(14) . 3_655
O7 Ce2 O11 111.94(14) . 3_655
O2 Ce2 O11 74.89(14) . 3_655
O24 Ce2 O10 155.27(16) . 3_655
O14 Ce2 O10 78.33(14) 3_655 3_655
O21 Ce2 O10 76.73(14) . 3_655
O7 Ce2 O10 75.00(15) . 3_655
O2 Ce2 O10 121.28(14) . 3_655
O11 Ce2 O10 60.05(14) 3_655 3_655
O24 Ce2 O15 75.05(16) . 3_655
O14 Ce2 O15 60.21(14) 3_655 3_655
O21 Ce2 O15 119.08(13) . 3_655
O7 Ce2 O15 158.25(14) . 3_655
O2 Ce2 O15 70.16(13) . 3_655
O11 Ce2 O15 73.94(14) 3_655 3_655
O10 Ce2 O15 123.42(14) 3_655 3_655
O24 Ce2 P4 89.71(13) . 3_655
O14 Ce2 P4 29.83(11) 3_655 3_655
O21 Ce2 P4 96.87(10) . 3_655
O7 Ce2 P4 170.21(11) . 3_655
O2 Ce2 P4 99.04(10) . 3_655
O11 Ce2 P4 71.74(10) 3_655 3_655
O10 Ce2 P4 100.26(10) 3_655 3_655
O15 Ce2 P4 30.47(10) 3_655 3_655
O24 Ce2 P3 171.97(13) . 3_655
O14 Ce2 P3 72.74(11) 3_655 3_655
O21 Ce2 P3 103.29(11) . 3_655
O7 Ce2 P3 96.50(11) . 3_655
O2 Ce2 P3 100.38(10) . 3_655
O11 Ce2 P3 29.92(11) 3_655 3_655
O10 Ce2 P3 30.46(10) 3_655 3_655
O15 Ce2 P3 97.08(10) 3_655 3_655
P4 Ce2 P3 82.54(4) 3_655 3_655
O24 Ce2 Na3 112.74(13) . 1_655
O14 Ce2 Na3 92.07(11) 3_655 1_655
O21 Ce2 Na3 42.81(10) . 1_655
O7 Ce2 Na3 48.99(11) . 1_655
O2 Ce2 Na3 136.54(10) . 1_655
O11 Ce2 Na3 102.75(11) 3_655 1_655
O10 Ce2 Na3 43.05(10) 3_655 1_655
O15 Ce2 Na3 152.26(10) 3_655 1_655
P4 Ce2 Na3 121.86(5) 3_655 1_655
P3 Ce2 Na3 73.50(5) 3_655 1_655
O24 Ce2 Na3 48.02(13) . .
O14 Ce2 Na3 100.09(11) 3_655 .
O21 Ce2 Na3 125.33(11) . .
O7 Ce2 Na3 115.64(11) . .
O2 Ce2 Na3 42.37(10) . .
O11 Ce2 Na3 96.78(11) 3_655 .
O10 Ce2 Na3 156.72(10) 3_655 .
O15 Ce2 Na3 42.86(10) 3_655 .
P4 Ce2 Na3 72.02(5) 3_655 .
P3 Ce2 Na3 126.61(5) 3_655 .
Na3 Ce2 Na3 158.84(7) 1_655 .
O3 P1 O1 111.8(2) . .
O3 P1 O2 111.3(2) . .
O1 P1 O2 110.7(2) . .
O3 P1 O4 111.5(2) . .
O1 P1 O4 103.5(2) . .
O2 P1 O4 107.7(2) . .
O3 P1 Ce1 132.31(17) . .
O1 P1 Ce1 50.75(14) . .
O2 P1 Ce1 116.35(17) . .
O4 P1 Ce1 53.24(17) . .
O3 P1 Na4 48.43(17) . .
O1 P1 Na4 118.28(16) . .
O2 P1 Na4 64.47(17) . .
O4 P1 Na4 137.70(18) . .
Ce1 P1 Na4 169.01(7) . .
O3 P1 Na6 59.94(19) . 1_455
O1 P1 Na6 156.44(16) . 1_455
O2 P1 Na6 92.64(17) . 1_455
O4 P1 Na6 64.33(17) . 1_455
Ce1 P1 Na6 116.13(7) . 1_455
Na4 P1 Na6 74.30(8) . 1_455
O3 P1 Na10 57.74(17) . .
O1 P1 Na10 82.66(15) . .
O2 P1 Na10 166.02(18) . .
O4 P1 Na10 71.82(16) . .
Ce1 P1 Na10 75.07(6) . .
Na4 P1 Na10 106.00(8) . .
Na6 P1 Na10 74.43(7) 1_455 .
O3 P1 Na9 139.0(2) . 1_455
O1 P1 Na9 107.93(16) . 1_455
O2 P1 Na9 61.54(17) . 1_455
O4 P1 Na9 47.81(16) . 1_455
Ce1 P1 Na9 69.42(6) . 1_455
Na4 P1 Na9 117.78(8) . 1_455
Na6 P1 Na9 79.55(8) 1_455 1_455
Na10 P1 Na9 119.63(8) . 1_455
O3 P1 Na5 44.58(19) . .
O1 P1 Na5 68.53(15) . .
O2 P1 Na5 118.56(18) . .
O4 P1 Na5 132.96(17) . .
Ce1 P1 Na5 108.02(6) . .
Na4 P1 Na5 64.36(8) . .
Na6 P1 Na5 104.00(8) 1_455 .
Na10 P1 Na5 61.27(7) . .
Na9 P1 Na5 176.39(9) 1_455 .
O6 P2 O8 112.5(2) . .
O6 P2 O7 110.6(2) . .
O8 P2 O7 110.7(2) . .
O6 P2 O5 110.9(3) . .
O8 P2 O5 102.5(2) . .
O7 P2 O5 109.4(2) . .
O6 P2 Ce1 131.56(17) . .
O8 P2 Ce1 49.55(14) . .
O7 P2 Ce1 117.82(17) . .
O5 P2 Ce1 53.34(16) . .
O6 P2 Na7 55.18(17) . .
O8 P2 Na7 110.90(15) . .
O7 P2 Na7 59.87(17) . .
O5 P2 Na7 146.60(18) . .
Ce1 P2 Na7 159.80(7) . .
O6 P2 Na9 60.37(19) . .
O8 P2 Na9 162.82(17) . .
O7 P2 Na9 86.41(18) . .
O5 P2 Na9 68.81(17) . .
Ce1 P2 Na9 121.55(7) . .
Na7 P2 Na9 78.65(7) . .
O6 P2 Na4 51.95(17) . 3_645
O8 P2 Na4 91.69(16) . 3_645
O7 P2 Na4 156.70(18) . 3_645
O5 P2 Na4 70.21(18) . 3_645
Ce1 P2 Na4 81.36(6) . 3_645
Na7 P2 Na4 106.93(8) . 3_645
Na9 P2 Na4 71.56(7) . 3_645
O6 P2 Na5 44.32(19) . 3_645
O8 P2 Na5 69.57(16) . 3_645
O7 P2 Na5 117.59(18) . 3_645
O5 P2 Na5 132.19(19) . 3_645
Ce1 P2 Na5 107.52(7) . 3_645
Na7 P2 Na5 62.74(8) . 3_645
Na9 P2 Na5 104.67(8) . 3_645
Na4 P2 Na5 63.25(7) 3_645 3_645
O6 P2 Na6 137.6(2) . .
O8 P2 Na6 108.59(16) . .
O7 P2 Na6 62.33(17) . .
O5 P2 Na6 48.33(18) . .
Ce1 P2 Na6 71.23(6) . .
Na7 P2 Na6 117.96(8) . .
Na9 P2 Na6 77.25(8) . .
Na4 P2 Na6 117.67(8) 3_645 .
Na5 P2 Na6 178.08(9) 3_645 .
O9 P3 O11 112.1(2) . .
O9 P3 O12 111.2(2) . .
O11 P3 O12 110.7(2) . .
O9 P3 O10 111.1(3) . .
O11 P3 O10 102.6(2) . .
O12 P3 O10 108.8(2) . .
O9 P3 Ce2 133.10(19) . 3_645
O11 P3 Ce2 50.66(14) . 3_645
O12 P3 Ce2 115.71(17) . 3_645
O10 P3 Ce2 52.60(17) . 3_645
O9 P3 Na9 50.73(18) . 1_455
O11 P3 Na9 118.33(17) . 1_455
O12 P3 Na9 62.12(17) . 1_455
O10 P3 Na9 138.86(19) . 1_455
Ce2 P3 Na9 168.37(8) 3_645 1_455
O9 P3 Na4 66.87(19) . 3_545
O11 P3 Na4 163.85(18) . 3_545
O12 P3 Na4 83.70(18) . 3_545
O10 P3 Na4 64.68(18) . 3_545
Ce2 P3 Na4 117.27(8) 3_645 3_545
Na9 P3 Na4 74.27(8) 1_455 3_545
O9 P3 Na6 56.27(18) . 3_645
O11 P3 Na6 93.14(16) . 3_645
O12 P3 Na6 156.11(19) . 3_645
O10 P3 Na6 64.47(17) . 3_645
Ce2 P3 Na6 79.51(6) 3_645 3_645
Na9 P3 Na6 106.65(8) 1_455 3_645
Na4 P3 Na6 72.69(8) 3_545 3_645
O9 P3 Na8 140.5(2) . 1_455
O11 P3 Na8 106.84(16) . 1_455
O12 P3 Na8 58.51(17) . 1_455
O10 P3 Na8 52.20(17) . 1_455
Ce2 P3 Na8 70.02(5) 3_645 1_455
Na9 P3 Na8 114.32(8) 1_455 1_455
Na4 P3 Na8 73.93(8) 3_545 1_455
Na6 P3 Na8 116.09(8) 3_645 1_455
O13 P4 O15 111.5(2) . .
O13 P4 O14 111.4(2) . .
O15 P4 O14 104.0(2) . .
O13 P4 O16 111.1(2) . .
O15 P4 O16 108.3(2) . .
O14 P4 O16 110.3(2) . .
O13 P4 Na10 52.84(17) . 4_556
O15 P4 Na10 140.02(19) . 4_556
O14 P4 Na10 115.97(16) . 4_556
O16 P4 Na10 60.28(17) . 4_556
O13 P4 Ce2 130.11(17) . 3_645
O15 P4 Ce2 56.31(17) . 3_645
O14 P4 Ce2 47.86(14) . 3_645
O16 P4 Ce2 118.66(17) . 3_645
Na10 P4 Ce2 163.60(7) 4_556 3_645
O13 P4 Na7 53.45(17) . 2_655
O15 P4 Na7 73.94(17) . 2_655
O14 P4 Na7 85.83(16) . 2_655
O16 P4 Na7 161.99(18) . 2_655
Na10 P4 Na7 106.09(8) 4_556 2_655
Ce2 P4 Na7 77.88(6) 3_645 2_655
O13 P4 Na8 66.96(17) . .
O15 P4 Na8 59.45(17) . .
O14 P4 Na8 157.81(17) . .
O16 P4 Na8 89.95(18) . .
Na10 P4 Na8 81.45(8) 4_556 .
Ce2 P4 Na8 114.85(7) 3_645 .
Na7 P4 Na8 75.67(8) 2_655 .
O13 P4 Na1 40.31(17) . 2
O15 P4 Na1 133.50(18) . 2
O14 P4 Na1 72.68(16) . 2
O16 P4 Na1 116.41(18) . 2
Na10 P4 Na1 62.57(7) 4_556 2
Ce2 P4 Na1 108.45(6) 3_645 2
Na7 P4 Na1 59.58(7) 2_655 2
Na8 P4 Na1 107.01(8) . 2
O13 P4 Na4 140.37(18) . 3_645
O15 P4 Na4 45.26(17) . 3_645
O14 P4 Na4 106.18(17) . 3_645
O16 P4 Na4 65.16(17) . 3_645
Na10 P4 Na4 119.17(8) 4_556 3_645
Ce2 P4 Na4 69.88(6) 3_645 3_645
Na7 P4 Na4 119.20(8) 2_655 3_645
Na8 P4 Na4 73.52(7) . 3_645
Na1 P4 Na4 178.26(8) 2 3_645
O17 P5 O18 113.5(3) . .
O17 P5 O19 108.9(3) . .
O18 P5 O19 113.4(3) . .
O17 P5 O20 111.2(3) . 4_556
O18 P5 O20 106.4(2) . 4_556
O19 P5 O20 102.9(2) . 4_556
O17 P5 Na2 143.7(2) . 4_456
O18 P5 Na2 55.42(18) . 4_456
O19 P5 Na2 106.84(19) . 4_456
O20 P5 Na2 53.67(19) 4_556 4_456
O17 P5 Na6 47.39(18) . .
O18 P5 Na6 107.54(18) . .
O19 P5 Na6 69.28(18) . .
O20 P5 Na6 145.35(19) 4_556 .
Na2 P5 Na6 160.49(8) 4_456 .
O17 P5 Na10 131.8(2) . 4_556
O18 P5 Na10 114.60(19) . 4_556
O19 P5 Na10 52.32(17) . 4_556
O20 P5 Na10 51.57(17) 4_556 4_556
Na2 P5 Na10 68.90(7) 4_456 4_556
Na6 P5 Na10 117.17(8) . 4_556
O17 P5 Na8 86.6(2) . 4_456
O18 P5 Na8 42.33(17) . 4_456
O19 P5 Na8 155.71(19) . 4_456
O20 P5 Na8 87.97(18) 4_556 4_456
Na2 P5 Na8 62.25(7) 4_456 4_456
Na6 P5 Na8 113.15(8) . 4_456
Na10 P5 Na8 129.51(8) 4_556 4_456
O17 P5 Na10 37.31(19) . 1_655
O18 P5 Na10 141.54(19) . 1_655
O19 P5 Na10 102.42(19) . 1_655
O20 P5 Na10 77.52(19) 4_556 1_655
Na2 P5 Na10 127.08(9) 4_456 1_655
Na6 P5 Na10 71.80(8) . 1_655
Na10 P5 Na10 97.97(8) 4_556 1_655
Na8 P5 Na10 101.11(8) 4_456 1_655
O23 P6 O22 113.1(3) . .
O23 P6 O21 108.6(2) . .
O22 P6 O21 113.5(2) . .
O23 P6 O24 111.1(3) . 4
O22 P6 O24 107.0(2) . 4
O21 P6 O24 103.0(2) . 4
O23 P6 Na8 47.91(18) . 3_755
O22 P6 Na8 109.89(18) . 3_755
O21 P6 Na8 66.92(17) . 3_755
O24 P6 Na8 142.71(19) 4 3_755
O23 P6 Na3 142.11(19) . 4
O22 P6 Na3 52.51(17) . 4
O21 P6 Na3 109.13(18) . 4
O24 P6 Na3 56.59(18) 4 4
Na8 P6 Na3 160.13(9) 3_755 4
O23 P6 Na7 136.32(19) . .
O22 P6 Na7 110.58(18) . .
O21 P6 Na7 51.92(17) . .
O24 P6 Na7 53.53(18) 4 .
Na8 P6 Na7 115.75(8) 3_755 .
Na3 P6 Na7 69.41(7) 4 .
O23 P6 Na9 84.47(18) . 4_455
O22 P6 Na9 43.63(17) . 4_455
O21 P6 Na9 157.08(18) . 4_455
O24 P6 Na9 88.85(17) 4 4_455
Na8 P6 Na9 114.36(8) 3_755 4_455
Na3 P6 Na9 61.24(7) 4 4_455
Na7 P6 Na9 129.46(7) . 4_455
O23 P6 Na7 41.16(19) . 4
O22 P6 Na7 143.39(18) . 4
O21 P6 Na7 101.39(17) . 4
O24 P6 Na7 73.90(19) 4 4
Na8 P6 Na7 73.36(8) 3_755 4
Na3 P6 Na7 125.92(9) 4 4
Na7 P6 Na7 99.20(7) . 4
Na9 P6 Na7 100.71(8) 4_455 4
P1 O1 Ce1 99.1(2) . .
P1 O1 Na6 153.8(2) . .
Ce1 O1 Na6 103.86(17) . .
P1 O2 Ce2 125.3(2) . .
P1 O2 Na3 137.6(3) . .
Ce2 O2 Na3 96.24(14) . .
P1 O2 Na4 85.50(19) . .
Ce2 O2 Na4 91.34(14) . .
Na3 O2 Na4 85.43(14) . .
P1 O2 Na9 90.42(19) . 1_455
Ce2 O2 Na9 116.67(16) . 1_455
Na3 O2 Na9 76.11(13) . 1_455
Na4 O2 Na9 147.59(18) . 1_455
P1 O3 Na4 103.2(2) . .
P1 O3 Na5 110.7(2) . .
Na4 O3 Na5 89.35(17) . .
P1 O3 Na1 163.6(3) . 3
Na4 O3 Na1 87.98(15) . 3
Na5 O3 Na1 81.03(15) . 3
P1 O3 Na6 91.3(2) . 1_455
Na4 O3 Na6 95.03(17) . 1_455
Na5 O3 Na6 155.96(19) . 1_455
Na1 O3 Na6 75.53(14) 3 1_455
P1 O3 Na10 94.5(2) . .
Na4 O3 Na10 161.55(19) . .
Na5 O3 Na10 79.31(15) . .
Na1 O3 Na10 75.99(13) 3 .
Na6 O3 Na10 89.81(15) 1_455 .
P1 O4 Na2 158.0(3) . 1_455
P1 O4 Ce1 96.3(2) . .
Na2 O4 Ce1 93.29(15) 1_455 .
P1 O4 Na9 105.2(2) . 1_455
Na2 O4 Na9 94.04(16) 1_455 1_455
Ce1 O4 Na9 93.03(15) . 1_455
P1 O4 Na6 86.06(19) . 1_455
Na2 O4 Na6 79.99(15) 1_455 1_455
Ce1 O4 Na6 165.56(18) . 1_455
Na9 O4 Na6 100.13(16) 1_455 1_455
P2 O5 Na2 163.1(3) . .
P2 O5 Ce1 96.0(2) . .
Na2 O5 Ce1 95.50(15) . .
P2 O5 Na6 105.6(2) . .
Na2 O5 Na6 85.57(16) . .
Ce1 O5 Na6 95.29(16) . .
P2 O5 Na9 82.26(18) . .
Na2 O5 Na9 84.49(15) . .
Ce1 O5 Na9 171.1(2) . .
Na6 O5 Na9 93.62(15) . .
P2 O6 Na1 163.7(3) . 1_655
P2 O6 Na5 110.7(2) . 3_645
Na1 O6 Na5 84.43(16) 1_655 3_645
P2 O6 Na7 95.6(2) . .
Na1 O6 Na7 79.74(15) 1_655 .
Na5 O6 Na7 83.42(16) 3_645 .
P2 O6 Na4 100.7(2) . 3_645
Na1 O6 Na4 86.06(16) 1_655 3_645
Na5 O6 Na4 85.36(15) 3_645 3_645
Na7 O6 Na4 162.7(2) . 3_645
P2 O6 Na9 91.3(2) . .
Na1 O6 Na9 73.97(15) 1_655 .
Na5 O6 Na9 157.96(19) 3_645 .
Na7 O6 Na9 96.71(16) . .
Na4 O6 Na9 88.80(16) 3_645 .
P2 O7 Ce2 140.2(3) . .
P2 O7 Na3 130.5(2) . 1_655
Ce2 O7 Na3 89.32(14) . 1_655
P2 O7 Na7 89.98(19) . .
Ce2 O7 Na7 98.37(15) . .
Na3 O7 Na7 78.09(13) 1_655 .
P2 O8 Na9 153.7(2) . 1_455
P2 O8 Ce1 100.50(19) . .
Na9 O8 Ce1 101.61(16) 1_455 .
P3 O9 Na1 165.4(3) . .
P3 O9 Na9 100.4(2) . 1_455
Na1 O9 Na9 82.52(16) . 1_455
P3 O9 Na6 95.7(2) . 3_645
Na1 O9 Na6 79.92(15) . 3_645
Na9 O9 Na6 162.1(2) 1_455 3_645
P3 O9 Na5 103.5(2) . 3_645
Na1 O9 Na5 90.38(17) . 3_645
Na9 O9 Na5 95.53(17) 1_455 3_645
Na6 O9 Na5 88.11(16) 3_645 3_645
P3 O9 Na4 84.2(2) . 3_545
Na1 O9 Na4 81.48(16) . 3_545
Na9 O9 Na4 89.28(17) 1_455 3_545
Na6 O9 Na4 84.68(15) 3_645 3_545
Na5 O9 Na4 169.95(19) 3_645 3_545
P3 O10 Na3 169.9(3) . 3_545
P3 O10 Ce2 96.9(2) . 3_645
Na3 O10 Ce2 93.06(15) 3_545 3_645
P3 O10 Na8 101.0(2) . 1_455
Na3 O10 Na8 80.40(14) 3_545 1_455
Ce2 O10 Na8 91.40(14) 3_645 1_455
P3 O10 Na4 85.51(18) . 3_545
Na3 O10 Na4 84.45(15) 3_545 3_545
Ce2 O10 Na4 177.08(19) 3_645 3_545
Na8 O10 Na4 89.70(15) 1_455 3_545
P3 O10 Na6 86.66(19) . 3_645
Na3 O10 Na6 90.50(15) 3_545 3_645
Ce2 O10 Na6 96.72(15) 3_645 3_645
Na8 O10 Na6 168.1(2) 1_455 3_645
Na4 O10 Na6 81.79(13) 3_545 3_645
P3 O11 Na4 156.5(2) . 3_645
P3 O11 Ce2 99.4(2) . 3_645
Na4 O11 Ce2 102.34(17) 3_645 3_645
P3 O12 Ce1 123.5(2) . .
P3 O12 Na2 145.5(3) . 1_455
Ce1 O12 Na2 90.32(14) . 1_455
P3 O12 Na9 87.78(19) . 1_455
Ce1 O12 Na9 88.44(14) . 1_455
Na2 O12 Na9 86.34(15) 1_455 1_455
P3 O12 Na8 94.32(19) . 1_455
Ce1 O12 Na8 114.17(16) . 1_455
Na2 O12 Na8 75.35(13) 1_455 1_455
Na9 O12 Na8 150.49(19) 1_455 1_455
P4 O13 Na1 114.6(2) . 2
P4 O13 Na10 97.5(2) . 4_556
Na1 O13 Na10 86.86(16) 2 4_556
P4 O13 Na5 159.6(3) . 4_556
Na1 O13 Na5 85.67(15) 2 4_556
Na10 O13 Na5 85.10(15) 4_556 4_556
P4 O13 Na7 98.4(2) . 2_655
Na1 O13 Na7 81.33(15) 2 2_655
Na10 O13 Na7 163.09(19) 4_556 2_655
Na5 O13 Na7 81.99(14) 4_556 2_655
P4 O13 Na8 84.67(18) . .
Na1 O13 Na8 159.63(19) 2 .
Na10 O13 Na8 97.49(16) 4_556 .
Na5 O13 Na8 74.94(13) 4_556 .
Na7 O13 Na8 89.68(15) 2_655 .
P4 O14 Ce2 102.3(2) . 3_645
P4 O14 Na8 150.1(2) . 1_455
Ce2 O14 Na8 104.95(17) 3_645 1_455
P4 O15 Na3 159.0(3) . 3_645
P4 O15 Ce2 93.2(2) . 3_645
Na3 O15 Ce2 91.27(15) 3_645 3_645
P4 O15 Na4 109.2(2) . 3_645
Na3 O15 Na4 91.00(16) 3_645 3_645
Ce2 O15 Na4 93.20(15) 3_645 3_645
P4 O15 Na8 91.27(19) . .
Na3 O15 Na8 80.58(15) 3_645 .
Ce2 O15 Na8 167.68(19) 3_645 .
Na4 O15 Na8 96.14(16) 3_645 .
P4 O16 Ce1 141.4(3) . .
P4 O16 Na2 127.5(2) . .
Ce1 O16 Na2 90.95(14) . .
P4 O16 Na10 88.90(19) . 4_556
Ce1 O16 Na10 102.28(16) . 4_556
Na2 O16 Na10 79.61(14) . 4_556
P5 O17 Na1 145.3(3) . 3_655
P5 O17 Na10 120.2(3) . 1_655
Na1 O17 Na10 86.48(18) 3_655 1_655
P5 O17 Na6 104.9(2) . .
Na1 O17 Na6 85.48(16) 3_655 .
Na10 O17 Na6 107.1(2) 1_655 .
P5 O18 Na10 132.2(3) . .
P5 O18 Na8 112.9(2) . 4_456
Na10 O18 Na8 114.69(19) . 4_456
P5 O18 Na2 95.7(2) . 4_456
Na10 O18 Na2 85.64(17) . 4_456
Na8 O18 Na2 83.41(15) 4_456 4_456
P5 O18 Na5 115.8(2) . .
Na10 O18 Na5 79.12(15) . .
Na8 O18 Na5 77.38(14) 4_456 .
Na2 O18 Na5 147.55(18) 4_456 .
P5 O19 Ce1 142.8(3) . .
P5 O19 Na2 117.6(2) . .
Ce1 O19 Na2 95.02(15) . .
P5 O19 Na10 99.9(2) . 4_556
Ce1 O19 Na10 102.16(17) . 4_556
Na2 O19 Na10 82.06(14) . 4_556
P5 O19 Na6 81.44(19) . .
Ce1 O19 Na6 90.23(14) . .
Na2 O19 Na6 75.98(14) . .
Na10 O19 Na6 155.7(2) 4_556 .
P5 O20 Ce1 152.1(3) 4_456 .
P5 O20 Na2 96.3(2) 4_456 1_455
Ce1 O20 Na2 96.17(16) . 1_455
P5 O20 Na10 100.5(2) 4_456 .
Ce1 O20 Na10 104.51(17) . .
Na2 O20 Na10 89.59(17) 1_455 .
P6 O21 Ce2 139.7(2) . .
P6 O21 Na3 120.5(2) . 1_655
Ce2 O21 Na3 96.25(15) . 1_655
P6 O21 Na7 100.2(2) . .
Ce2 O21 Na7 99.97(16) . .
Na3 O21 Na7 83.38(15) 1_655 .
P6 O21 Na8 83.22(19) . 3_755
Ce2 O21 Na8 90.08(14) . 3_755
Na3 O21 Na8 77.18(14) 1_655 3_755
Na7 O21 Na8 158.99(18) . 3_755
P6 O22 Na7 137.2(2) . 4_455
P6 O22 Na9 111.0(2) . 4_455
Na7 O22 Na9 111.85(17) 4_455 4_455
P6 O22 Na3 99.0(2) . 4
Na7 O22 Na3 86.66(17) 4_455 4
Na9 O22 Na3 82.84(14) 4_455 4
P6 O22 Na1 114.6(2) . 4
Na7 O22 Na1 77.10(15) 4_455 4
Na9 O22 Na1 74.36(14) 4_455 4
Na3 O22 Na1 144.28(17) 4 4
P6 O23 Na8 104.1(2) . 3_755
P6 O23 Na5 149.1(3) . 2_664
Na8 O23 Na5 88.17(17) 3_755 2_664
P6 O23 Na7 114.9(3) . 4
Na8 O23 Na7 106.89(19) 3_755 4
Na5 O23 Na7 87.41(17) 2_664 4
P6 O24 Ce2 154.8(3) 4_455 .
P6 O24 Na3 93.5(2) 4_455 .
Ce2 O24 Na3 93.69(16) . .
P6 O24 Na7 98.2(2) 4_455 4_455
Ce2 O24 Na7 106.21(17) . 4_455
Na3 O24 Na7 87.45(16) . 4_455

loop_
_geom_bond_atom_site_label_1
_geom_bond_atom_site_label_2
_geom_bond_distance
_geom_bond_site_symmetry_2
Na1 O13 2.304(5) 2_554
Na1 O9 2.312(5) .
Na1 O17 2.363(5) 3_645
Na1 O6 2.416(5) 1_455
Na1 O3 2.550(5) 3_545
Na1 O22 2.728(5) 4_455
Na1 Na9 3.134(4) 1_455
Na1 Na7 3.181(4) 1_455
Na1 Na6 3.230(4) 3_645
Na1 P4 3.239(3) 2_554
Na1 Na10 3.259(4) 3_545
Na1 Na5 3.304(4) 3_545
Na2 O5 2.319(5) .
Na2 O4 2.399(5) 1_655
Na2 O19 2.484(5) .
Na2 O20 2.528(5) 1_655
Na2 O12 2.534(5) 1_655
Na2 O18 2.580(5) 4_556
Na2 O16 2.631(5) .
Na2 P5 3.119(3) 4_556
Na2 Na8 3.335(4) .
Na2 Na10 3.368(4) 4_556
Na2 Na6 3.383(4) .
Na2 Ce1 3.528(3) .
Na3 O2 2.397(5) .
Na3 O15 2.406(5) 3_655
Na3 O21 2.407(5) 1_455
Na3 O10 2.407(5) 3
Na3 O22 2.530(5) 4_455
Na3 O24 2.634(5) .
Na3 O7 2.658(5) 1_455
Na3 P6 3.149(3) 4_455
Na3 Na9 3.292(4) 1_455
Na3 Na8 3.327(4) 3_655
Na3 Na7 3.354(4) 1_455
Na3 Ce2 3.522(3) 1_455
Na4 O11 2.354(5) 3_655
Na4 O3 2.377(5) .
Na4 O15 2.553(5) 3_655
Na4 O6 2.598(5) 3_655
Na4 O2 2.801(5) .
Na4 O10 2.836(5) 3
Na4 O9 2.892(6) 3
Na4 P1 3.094(3) .
Na4 P3 3.128(3) 3
Na4 P2 3.241(3) 3_655
Na4 P4 3.393(3) 3_655
Na4 Na1 3.424(4) 3
Na5 O23 2.415(5) 2_665
Na5 O6 2.500(5) 3_655
Na5 O3 2.536(5) .
Na5 O13 2.548(5) 4_456
Na5 O9 2.834(6) 3_655
Na5 O18 2.886(5) .
Na5 Na1 3.304(4) 3
Na5 Na8 3.342(4) 4_456
Na5 P2 3.348(3) 3_655
Na5 Na7 3.356(4) 3_655
Na5 Na10 3.370(4) .
Na5 P1 3.380(3) .
Na6 O1 2.395(5) .
Na6 O17 2.396(5) .
Na6 O5 2.648(5) .
Na6 O9 2.696(5) 3_655
Na6 O3 2.720(5) 1_655
Na6 O4 2.838(5) 1_655
Na6 O10 2.915(5) 3_655
Na6 O19 2.976(5) .
Na6 P1 3.142(3) 1_655
Na6 P5 3.146(3) .
Na6 P3 3.225(3) 3_655
Na6 Na1 3.230(4) 3_655
Na7 O22 2.354(5) 4
Na7 O23 2.442(5) 4_455
Na7 O6 2.544(5) .
Na7 O13 2.568(5) 2_654
Na7 O21 2.630(5) .
Na7 O7 2.667(5) .
Na7 O24 2.672(5) 4
Na7 P2 3.084(3) .
Na7 P4 3.162(3) 2_654
Na7 Na1 3.181(4) 1_655
Na7 P6 3.289(3) .
Na7 Na3 3.354(4) 1_655
Na8 O14 2.366(5) 1_655
Na8 O23 2.388(5) 3_745
Na8 O18 2.430(5) 4_556
Na8 O15 2.725(5) .
Na8 O10 2.732(5) 1_655
Na8 O21 2.891(5) 3_745
Na8 O12 2.903(5) 1_655
Na8 O13 2.923(5) .
Na8 P6 3.121(3) 3_745
Na8 P4 3.163(3) .
Na8 P5 3.325(3) 4_556
Na8 Na3 3.327(4) 3_645
Na9 O8 2.327(5) 1_655
Na9 O9 2.439(5) 1_655
Na9 O22 2.445(5) 4
Na9 O4 2.536(5) 1_655
Na9 O12 2.741(5) 1_655
Na9 O6 2.772(5) .
Na9 O2 2.905(5) 1_655
Na9 O5 3.000(5) .
Na9 P3 3.098(3) 1_655
Na9 Na1 3.134(4) 1_655
Na9 P2 3.189(3) .
Na9 Na3 3.292(4) 1_655
Na10 O18 2.369(5) .
Na10 O17 2.395(6) 1_455
Na10 O13 2.435(5) 4_456
Na10 O20 2.621(5) .
Na10 O16 2.630(5) 4_456
Na10 O19 2.643(5) 4_456
Na10 O3 2.739(5) .
Na10 P4 3.028(3) 4_456
Na10 P1 3.230(3) .
Na10 Na1 3.259(4) 3
Na10 P5 3.290(3) 4_456
Na10 Na2 3.368(4) 4_456
Ce1 O20 2.208(4) .
Ce1 O19 2.298(4) .
Ce1 O16 2.308(4) .
Ce1 O8 2.347(3) .
Ce1 O1 2.390(4) .
Ce1 O12 2.444(4) .
Ce1 O5 2.446(4) .
Ce1 O4 2.456(4) .
Ce1 P2 3.0327(15) .
Ce1 P1 3.0472(15) .
Ce1 Na2 3.531(3) 1_455
Ce2 O24 2.196(4) .
Ce2 O14 2.312(4) 3_655
Ce2 O21 2.322(4) .
Ce2 O7 2.342(4) .
Ce2 O2 2.352(4) .
Ce2 O11 2.395(4) 3_655
Ce2 O10 2.445(4) 3_655
Ce2 O15 2.539(4) 3_655
Ce2 P4 3.0461(15) 3_655
Ce2 P3 3.0546(16) 3_655
Ce2 Na3 3.522(3) 1_655
P1 O3 1.511(4) .
P1 O1 1.548(4) .
P1 O2 1.553(4) .
P1 O4 1.556(4) .
P1 Na6 3.142(3) 1_455
P1 Na9 3.304(3) 1_455
P2 O6 1.514(4) .
P2 O8 1.540(5) .
P2 O7 1.549(4) .
P2 O5 1.556(4) .
P2 Na4 3.241(3) 3_645
P2 Na5 3.348(3) 3_645
P3 O9 1.521(4) .
P3 O11 1.544(5) .
P3 O12 1.555(4) .
P3 O10 1.560(4) .
P3 Ce2 3.0546(16) 3_645
P3 Na9 3.098(3) 1_455
P3 Na4 3.128(3) 3_545
P3 Na6 3.225(3) 3_645
P3 Na8 3.395(3) 1_455
P4 O13 1.510(4) .
P4 O15 1.547(4) .
P4 O14 1.551(4) .
P4 O16 1.552(4) .
P4 Na10 3.028(3) 4_556
P4 Ce2 3.0461(15) 3_645
P4 Na7 3.162(3) 2_655
P4 Na1 3.239(3) 2
P4 Na4 3.393(3) 3_645
P5 O17 1.513(4) .
P5 O18 1.514(4) .
P5 O19 1.556(4) .
P5 O20 1.570(4) 4_556
P5 Na2 3.119(3) 4_456
P5 Na10 3.290(3) 4_556
P5 Na8 3.325(3) 4_456
P5 Na10 3.416(3) 1_655
P6 O23 1.509(4) .
P6 O22 1.519(4) .
P6 O21 1.565(4) .
P6 O24 1.574(4) 4
P6 Na8 3.121(3) 3_755
P6 Na3 3.149(3) 4
P6 Na9 3.308(3) 4_455
P6 Na7 3.367(3) 4
O2 Na9 2.905(5) 1_455
O3 Na1 2.550(5) 3
O3 Na6 2.720(5) 1_455
O4 Na2 2.399(5) 1_455
O4 Na9 2.536(5) 1_455
O4 Na6 2.838(5) 1_455
O6 Na1 2.416(5) 1_655
O6 Na5 2.500(5) 3_645
O6 Na4 2.598(5) 3_645
O7 Na3 2.658(5) 1_655
O8 Na9 2.327(5) 1_455
O9 Na9 2.439(5) 1_455
O9 Na6 2.696(5) 3_645
O9 Na5 2.834(6) 3_645
O9 Na4 2.892(6) 3_545
O10 Na3 2.407(5) 3_545
O10 Ce2 2.445(4) 3_645
O10 Na8 2.732(5) 1_455
O10 Na4 2.836(5) 3_545
O10 Na6 2.915(5) 3_645
O11 Na4 2.354(5) 3_645
O11 Ce2 2.395(4) 3_645
O12 Na2 2.534(5) 1_455
O12 Na9 2.741(5) 1_455
O12 Na8 2.903(5) 1_455
O13 Na1 2.304(5) 2
O13 Na10 2.435(5) 4_556
O13 Na5 2.548(5) 4_556
O13 Na7 2.568(5) 2_655
O14 Ce2 2.312(4) 3_645
O14 Na8 2.367(5) 1_455
O15 Na3 2.406(5) 3_645
O15 Ce2 2.539(4) 3_645
O15 Na4 2.553(5) 3_645
O16 Na10 2.630(5) 4_556
O17 Na1 2.363(5) 3_655
O17 Na10 2.395(6) 1_655
O18 Na8 2.430(5) 4_456
O18 Na2 2.580(5) 4_456
O19 Na10 2.643(5) 4_556
O20 P5 1.570(4) 4_456
O20 Na2 2.528(5) 1_455
O21 Na3 2.407(5) 1_655
O21 Na8 2.891(5) 3_755
O22 Na7 2.354(5) 4_455
O22 Na9 2.445(5) 4_455
O22 Na3 2.530(5) 4
O22 Na1 2.728(5) 4
O23 Na8 2.388(5) 3_755
O23 Na5 2.415(5) 2_664
O23 Na7 2.442(5) 4
O24 P6 1.574(4) 4_455
O24 Na7 2.672(5) 4_455
